data_1501653
loop_
_publ_author_name
'Jacquemin, Denis'
'Br\'emond, Eric'
'Planchat, Aur\'elien'
'Ciofini, Ilaria'
'Adamo, Carlo'

_publ_section_title
;
 TD-DFT Vibronic Couplings in Anthraquinones: From Basis Set and
 Functional Benchmarks to Applications for Industrial Dyes
;
_journal_issue 6
_journal_name_full 'Journal of Chemical Theory and Computation'
_journal_page_first 1882
_journal_paper_doi 10.1021/ct200259k
_journal_volume 7
_journal_year 2011
_chemical_formula_moiety 'C14 H10 N2 O2'
_chemical_formula_sum 'C14 H10 N2 O2'
_chemical_formula_weight 238.2
_chemical_name_systematic 1,4-diaminoanthraquinone
_space_group_IT_number 15
_symmetry_cell_setting monoclinic
_symmetry_Int_Tables_number 15
_symmetry_space_group_name_Hall '-C 2yc'
_symmetry_space_group_name_H-M 'C 1 2/c 1'
_cell_angle_alpha 90
_cell_angle_beta 97.983(9)
_cell_angle_gamma 90
_cell_formula_units_Z 8
_cell_length_a 13.0342(10)
_cell_length_b 12.2529(12)
_cell_length_c 13.7875(11)
_cell_measurement_temperature 293
_cell_volume 2180.6(3)
_diffrn_ambient_temperature 293
_diffrn_measured_fraction_theta_full 0.98
_diffrn_measured_fraction_theta_max 0.98
_diffrn_measurement_device 'four-cycle diffractometer'
_diffrn_measurement_device_type 'Nonius CCD'
_diffrn_radiation_monochromator graphite
_diffrn_radiation_source 'X-ray tube'
_diffrn_radiation_type 'Mo K\a'
_diffrn_radiation_wavelength 0.71069
_diffrn_reflns_av_R_equivalents 0.0958
_diffrn_reflns_av_sigmaI/netI 0.0396
_diffrn_reflns_limit_h_max 16
_diffrn_reflns_limit_h_min -16
_diffrn_reflns_limit_k_max 15
_diffrn_reflns_limit_k_min -14
_diffrn_reflns_limit_l_max 16
_diffrn_reflns_limit_l_min -17
_diffrn_reflns_number 38754
_diffrn_reflns_theta_full 27.5
_diffrn_reflns_theta_max 27.5
_diffrn_reflns_theta_min 6.61
_exptl_absorpt_coefficient_mu 0.1
_exptl_absorpt_correction_T_max 0.9865
_exptl_absorpt_correction_T_min 0.9772
_exptl_absorpt_correction_type gaussian
_exptl_absorpt_process_details 'Jana2006  (Petricek, Dusek & Palatinus, 2000)'
_exptl_crystal_colour purple
_exptl_crystal_density_diffrn 1.4509
_exptl_crystal_description block
_exptl_crystal_F_000 992
_exptl_crystal_size_max 0.31
_exptl_crystal_size_mid 0.16
_exptl_crystal_size_min 0.15
_refine_diff_density_max 0.49
_refine_diff_density_min -0.34
_refine_ls_extinction_method none
_refine_ls_goodness_of_fit_gt 2.02
_refine_ls_goodness_of_fit_ref 1.93
_refine_ls_hydrogen_treatment mixed
_refine_ls_number_constraints 24
_refine_ls_number_parameters 179
_refine_ls_number_reflns 2469
_refine_ls_number_restraints 0
_refine_ls_R_factor_all 0.1372
_refine_ls_R_factor_gt 0.0741
_refine_ls_shift/su_max 0.0033
_refine_ls_shift/su_mean 0.0004
_refine_ls_structure_factor_coef Fsqd
_refine_ls_weighting_details w=1/(\s^2^(I)+0.001936I^2^)
_refine_ls_weighting_scheme sigma
_refine_ls_wR_factor_gt 0.1350
_refine_ls_wR_factor_ref 0.1665
_reflns_number_gt 1549
_reflns_number_total 2469
_reflns_threshold_expression I>2\s(I)
_cod_data_source_file ct200259k_si_002.cif
_cod_data_source_block I
_cod_database_code 1501653

loop_
_symmetry_equiv_pos_site_id
_symmetry_equiv_pos_as_xyz
1 x,y,z
2 -x,y,-z+1/2
3 -x,-y,-z
4 x,-y,z+1/2
5 x+1/2,y+1/2,z
6 -x+1/2,y+1/2,-z+1/2
7 -x+1/2,-y+1/2,-z
8 x+1/2,-y+1/2,z+1/2

loop_
_atom_site_label
_atom_site_type_symbol
_atom_site_fract_x
_atom_site_fract_y
_atom_site_fract_z
_atom_site_adp_type
_atom_site_U_iso_or_equiv
_atom_site_symmetry_multiplicity
_atom_site_occupancy
_atom_site_calc_flag
O1 O -0.00025(10) 0.78220(16) -0.05846(12) Uani 0.0572(7) 8 1 d
O2 O 0.36021(9) 0.94035(14) 0.12968(11) Uani 0.0486(6) 8 1 d
N1 N 0.00432(18) 0.6199(3) 0.0624(2) Uani 0.0676(10) 8 1 d
N2 N 0.37483(16) 0.7802(2) 0.25420(19) Uani 0.0569(9) 8 1 d
C1 C 0.09311(16) 0.6645(2) 0.10686(18) Uani 0.0455(8) 8 1 d
C2 C 0.14677(19) 0.6126(2) 0.19115(19) Uani 0.0560(9) 8 1 d
C3 C 0.23689(18) 0.6505(2) 0.23712(18) Uani 0.0516(9) 8 1 d
C4 C 0.28373(15) 0.7466(2) 0.20523(16) Uani 0.0398(7) 8 1 d
C5 C 0.24680(16) 1.0692(2) -0.01147(18) Uani 0.0504(9) 8 1 d
C6 C 0.1923(2) 1.1286(3) -0.0858(2) Uani 0.0635(11) 8 1 d
C7 C 0.1039(2) 1.0865(3) -0.1372(2) Uani 0.0686(11) 8 1 d
C8 C 0.06762(18) 0.9855(2) -0.11405(18) Uani 0.0555(10) 8 1 d
C9 C 0.08060(14) 0.8180(2) -0.00994(16) Uani 0.0390(8) 8 1 d
C10 C 0.27446(14) 0.90350(19) 0.09237(15) Uani 0.0350(7) 8 1 d
C8a C 0.12150(14) 0.9246(2) -0.03754(15) Uani 0.0385(7) 8 1 d
C9a C 0.13474(14) 0.76132(19) 0.07394(15) Uani 0.0352(7) 8 1 d
C10a C 0.21291(14) 0.96563(18) 0.01297(15) Uani 0.0360(7) 8 1 d
C4a C 0.23150(13) 0.80296(19) 0.12445(15) Uani 0.0332(7) 8 1 d
H1 H -0.015(2) 0.558(3) 0.084(2) Uiso 0.083(11) 8 1 d
H2 H 0.409(2) 0.843(3) 0.219(2) Uiso 0.083(10) 8 1 d
H3 H -0.026(2) 0.659(3) 0.002(3) Uiso 0.094(11) 8 1 d
H4 H 0.399(2) 0.751(3) 0.301(2) Uiso 0.070(10) 8 1 d
H1c2 H 0.117435 0.548165 0.215907 Uiso 0.0672 8 1 d
H1c3 H 0.270877 0.611894 0.293135 Uiso 0.062 8 1 d
H1c5 H 0.308922 1.09912 0.024271 Uiso 0.0605 8 1 d
H1c6 H 0.216312 1.199547 -0.101795 Uiso 0.0761 8 1 d
H1c7 H 0.066661 1.127744 -0.189954 Uiso 0.0823 8 1 d
H1c8 H 0.005284 0.956947 -0.150461 Uiso 0.0666 8 1 d

loop_
_atom_site_aniso_label
_atom_site_aniso_type_symbol
_atom_site_aniso_U_11
_atom_site_aniso_U_22
_atom_site_aniso_U_33
_atom_site_aniso_U_12
_atom_site_aniso_U_13
_atom_site_aniso_U_23
O1 O 0.0472(8) 0.0697(14) 0.0494(11) -0.0175(9) -0.0120(7) -0.0043(10)
O2 O 0.0407(7) 0.0482(12) 0.0533(11) -0.0136(8) -0.0062(7) -0.0033(9)
N1 N 0.0641(14) 0.0609(18) 0.0767(19) -0.0324(13) 0.0058(13) 0.0066(15)
N2 N 0.0503(11) 0.0760(19) 0.0395(13) 0.0049(12) -0.0113(10) 0.0070(13)
C1 C 0.0482(11) 0.0433(15) 0.0469(14) -0.0134(11) 0.0127(10) -0.0048(12)
C2 C 0.0733(15) 0.0450(17) 0.0533(16) -0.0095(13) 0.0218(13) 0.0121(14)
C3 C 0.0647(14) 0.0521(17) 0.0385(15) 0.0077(13) 0.0086(11) 0.0115(12)
C4 C 0.0436(11) 0.0445(15) 0.0314(12) 0.0044(11) 0.0055(9) -0.0016(11)
C5 C 0.0523(12) 0.0443(17) 0.0550(16) -0.0077(12) 0.0090(11) 0.0038(13)
C6 C 0.0769(16) 0.0470(19) 0.068(2) 0.0007(14) 0.0155(15) 0.0176(15)
C7 C 0.0820(17) 0.065(2) 0.0561(18) 0.0105(16) -0.0012(14) 0.0217(16)
C8 C 0.0575(13) 0.060(2) 0.0450(16) 0.0012(14) -0.0058(11) 0.0046(14)
C9 C 0.0345(9) 0.0475(16) 0.0339(12) -0.0061(10) 0.0010(9) -0.0073(11)
C10 C 0.0343(9) 0.0363(14) 0.0339(12) -0.0044(9) 0.0034(9) -0.0055(10)
C8a C 0.0408(10) 0.0440(15) 0.0299(11) 0.0006(10) 0.0029(9) 0.0002(11)
C9a C 0.0359(9) 0.0380(14) 0.0319(12) -0.0056(9) 0.0056(9) -0.0039(10)
C10a C 0.0391(10) 0.0353(14) 0.0346(12) -0.0024(10) 0.0086(9) 0.0002(10)
C4a C 0.0352(9) 0.0358(13) 0.0283(11) -0.0022(9) 0.0038(8) -0.0022(10)

loop_
_atom_type_symbol
_atom_type_scat_dispersion_real
_atom_type_scat_dispersion_imag
_atom_type_scat_source
C 0.003 0.002 'International Tables Vol C tables 4.2.6.8 and 6.1.1.1'
H 0.000 0.000 'International Tables Vol C tables 4.2.6.8 and 6.1.1.1'
O 0.011 0.006 'International Tables Vol C tables 4.2.6.8 and 6.1.1.1'
N 0.006 0.003 'International Tables Vol C tables 4.2.6.8 and 6.1.1.1'

loop_
_geom_angle_atom_site_label_1
_geom_angle_atom_site_label_2
_geom_angle_atom_site_label_3
_geom_angle
_geom_angle_publ_flag
C1 N1 H1 118.2(17) yes
C1 N1 H3 113.7(16) yes
H1 N1 H3 128(2) yes
C4 N2 H2 113.4(14) yes
C4 N2 H4 121.3(19) yes
H2 N2 H4 125(2) yes
N1 C1 C2 118.9(2) yes
N1 C1 C9a 122.8(2) yes
C2 C1 C9a 118.35(18) yes
C1 C2 C3 122.0(2) yes
C1 C2 H1c2 118.9771 yes
C3 C2 H1c2 118.9777 yes
C2 C3 C4 121.8(2) yes
C2 C3 H1c3 119.102 yes
C4 C3 H1c3 119.1001 yes
N2 C4 C3 118.9(2) yes
N2 C4 C4a 123.0(2) yes
C3 C4 C4a 118.14(17) yes
C6 C5 C10a 120.89(19) yes
C6 C5 H1c5 119.5537 yes
C10a C5 H1c5 119.5536 yes
C5 C6 C7 119.9(3) yes
C5 C6 H1c6 120.0645 yes
C7 C6 H1c6 120.0635 yes
C6 C7 C8 120.7(2) yes
C6 C7 H1c7 119.656 yes
C8 C7 H1c7 119.6575 yes
C7 C8 C8a 120.1(2) yes
C7 C8 H1c8 119.9398 yes
C8a C8 H1c8 119.9409 yes
O1 C9 C8a 118.71(17) yes
O1 C9 C9a 122.78(19) yes
C8a C9 C9a 118.48(15) yes
O2 C10 C10a 118.83(18) yes
O2 C10 C4a 122.93(17) yes
C10a C10 C4a 118.23(14) yes
C8 C8a C9 120.28(17) yes
C8 C8a C10a 119.3(2) yes
C9 C8a C10a 120.38(17) yes
C1 C9a C9 119.79(16) yes
C1 C9a C4a 119.48(17) yes
C9 C9a C4a 120.73(18) yes
C5 C10a C10 119.31(16) yes
C5 C10a C8a 119.05(17) yes
C10 C10a C8a 121.64(18) yes
C4 C4a C10 119.79(15) yes
C4 C4a C9a 120.12(18) yes
C10 C4a C9a 120.09(16) yes

loop_
_geom_bond_atom_site_label_1
_geom_bond_atom_site_label_2
_geom_bond_distance
_geom_bond_publ_flag
O1 C9 1.248(2) yes
O2 C10 1.249(2) yes
N1 C1 1.348(3) yes
N1 H1 0.86(3) yes
N1 H3 1.00(3) yes
N2 C4 1.347(3) yes
N2 H2 1.05(3) yes
N2 H4 0.79(3) yes
C1 C2 1.421(3) yes
C1 C9a 1.404(3) yes
C2 C3 1.339(3) yes
C2 H1c2 0.96 yes
C3 C4 1.422(3) yes
C3 H1c3 0.96 yes
C4 C4a 1.403(3) yes
C5 C6 1.371(3) yes
C5 C10a 1.399(3) yes
C5 H1c5 0.96 yes
C6 C7 1.368(3) yes
C6 H1c6 0.96 yes
C7 C8 1.377(4) yes
C7 H1c7 0.96 yes
C8 C8a 1.399(3) yes
C8 H1c8 0.96 yes
C9 C8a 1.479(3) yes
C9 C9a 1.446(3) yes
C10 C10a 1.476(3) yes
C10 C4a 1.447(3) yes
C8a C10a 1.389(2) yes
C9a C4a 1.447(2) yes

loop_
_geom_hbond_atom_site_label_D
_geom_hbond_atom_site_label_H
_geom_hbond_atom_site_label_A
_geom_hbond_site_symmetry_A
_geom_hbond_distance_DH
_geom_hbond_distance_HA
_geom_hbond_distance_DA
_geom_hbond_angle_DHA
_geom_hbond_publ_flag
N1 H1 O2 5_445 0.86(3) 2.33(3) 3.116(3) 153(2) yes
N2 H2 O2 . 1.05(3) 1.76(3) 2.598(3) 134(2) yes
N2 H2 C10 . 1.05(3) 2.41(3) 2.858(3) 104.5(16) yes
N1 H3 O1 . 1.00(3) 1.78(3) 2.590(3) 136(2) yes
N1 H3 C9 . 1.00(3) 2.41(3) 2.856(4) 106.2(18) yes
N2 H4 O1 8_565 0.79(3) 2.20(3) 2.956(3) 161(3) yes
C2 H1c2 O2 6_545 0.96 2.49 3.260(3) 137.33 yes

loop_
_cod_related_entry_id
_cod_related_entry_code
_cod_related_entry_database
1 29150 ChemSpider
